data_7719578
loop_
_publ_author_name
'Raju, Saravanan'
'Sharangi, Sanhati'
'Singh, Harkesh B.'
'Prabhuraj, R. S.'
'Srivastava, Rohit'
'Butcher, Ray J.'
'Kumar, Sangit'

_publ_section_title
;
 Thio-iso-phthalamide pincer ligand-driven oxidative addition of a C-Br
 bond to gold(I): synthesis and studies of SCS-gold(III) pincer complexes.
;
_journal_issue 35
_journal_name_full 'Dalton transactions (Cambridge, England : 2003)'
_journal_page_first 13235
_journal_page_last 13245
_journal_paper_doi 10.1039/d5dt00916b
_journal_volume 54
_journal_year 2025
_chemical_formula_moiety 'C24 H22 Au Br0.70 Cl0.30 N2 S2, C2 H6 O S'
_chemical_formula_sum 'C26 H28 Au Br0.7 Cl0.3 N2 O S3'
_chemical_formula_weight 744.22
_space_group_crystal_system monoclinic
_space_group_IT_number 14
_space_group_name_Hall '-P 2ybc'
_space_group_name_H-M_alt 'P 1 21/c 1'
_atom_sites_solution_hydrogens geom
_audit_creation_method SHELXL-2019/3
_audit_update_record
;
2025-07-04 deposited with the CCDC.	2025-07-30 downloaded from the CCDC.
;
_cell_angle_alpha 90
_cell_angle_beta 102.405(4)
_cell_angle_gamma 90
_cell_formula_units_Z 4
_cell_length_a 15.0902(6)
_cell_length_b 24.6294(8)
_cell_length_c 7.4012(2)
_cell_measurement_reflns_used 19357
_cell_measurement_temperature 100(2)
_cell_measurement_theta_max 30.1050
_cell_measurement_theta_min 2.7520
_cell_volume 2686.53(16)
_computing_cell_refinement 'CrysAlisPro 1.171.38.46 (Rigaku OD, 2015)'
_computing_data_collection 'CrysAlisPro 1.171.38.46 (Rigaku OD, 2015)'
_computing_data_reduction 'CrysAlisPro 1.171.38.46 (Rigaku OD, 2015)'
_computing_molecular_graphics 'SHELXTL (Sheldrick, 2008)'
_computing_publication_material 'SHELXTL (Sheldrick, 2008)'
_computing_structure_refinement 'SHELXL-2019/2 (Sheldrick, 2019)'
_computing_structure_solution 'SHELXT (Sheldrick, 2015a)'
_diffrn_ambient_temperature 100(2)
_diffrn_measured_fraction_theta_full 0.991
_diffrn_measured_fraction_theta_max 0.991
_diffrn_measurement_device_type 'dtrek-CrysAlisPro-abstract goniometer importe'
_diffrn_measurement_method '\w scans'
_diffrn_radiation_type MoK\a
_diffrn_radiation_wavelength 0.71073
_diffrn_reflns_av_R_equivalents 0.1145
_diffrn_reflns_av_unetI/netI 0.0505
_diffrn_reflns_Laue_measured_fraction_full 0.991
_diffrn_reflns_Laue_measured_fraction_max 0.991
_diffrn_reflns_limit_h_max 18
_diffrn_reflns_limit_h_min -18
_diffrn_reflns_limit_k_max 30
_diffrn_reflns_limit_k_min -30
_diffrn_reflns_limit_l_max 9
_diffrn_reflns_limit_l_min -9
_diffrn_reflns_number 57912
_diffrn_reflns_point_group_measured_fraction_full 0.991
_diffrn_reflns_point_group_measured_fraction_max 0.991
_diffrn_reflns_theta_full 25.242
_diffrn_reflns_theta_max 26.370
_diffrn_reflns_theta_min 2.764
_diffrn_source 'fine-focus sealed X-ray tube'
_exptl_absorpt_coefficient_mu 6.802
_exptl_absorpt_correction_T_max 1.00000
_exptl_absorpt_correction_T_min 0.79659
_exptl_absorpt_correction_type multi-scan
_exptl_absorpt_process_details
;
The symmetry employed for this shelxl refinement is uniquely defined
by the following loop, which should always be used as a source of
symmetry information in preference to the above space-group names.
They are only intended as comments.
;
_exptl_crystal_colour yellow
_exptl_crystal_density_diffrn 1.840
_exptl_crystal_description prism
_exptl_crystal_F_000 1450
_exptl_crystal_size_max 0.21
_exptl_crystal_size_mid 0.17
_exptl_crystal_size_min 0.12
_refine_diff_density_max 1.557
_refine_diff_density_min -1.337
_refine_diff_density_rms 0.186
_refine_ls_extinction_method none
_refine_ls_goodness_of_fit_ref 1.052
_refine_ls_hydrogen_treatment constr
_refine_ls_matrix_type full
_refine_ls_number_parameters 315
_refine_ls_number_reflns 5451
_refine_ls_number_restraints 0
_refine_ls_restrained_S_all 1.052
_refine_ls_R_factor_all 0.0530
_refine_ls_R_factor_gt 0.0418
_refine_ls_shift/su_max 0.012
_refine_ls_shift/su_mean 0.000
_refine_ls_structure_factor_coef Fsqd
_refine_ls_weighting_details 'w=1/[\s^2^(Fo^2^)+(0.0397P)^2^+12.0631P] where P=(Fo^2^+2Fc^2^)/3'
_refine_ls_weighting_scheme calc
_refine_ls_wR_factor_gt 0.0917
_refine_ls_wR_factor_ref 0.0981
_reflns_Friedel_coverage 0.000
_reflns_number_gt 4629
_reflns_number_total 5451
_reflns_threshold_expression 'I > 2\s(I)'
_cod_data_source_file d5dt00916b2.cif
_cod_data_source_block shelx
_cod_original_sg_symbol_H-M 'P 21/c'
_cod_original_formula_sum 'C26 H28 Au Br0.70 Cl0.30 N2 O S3'
_cod_database_code 7719578
_shelx_shelxl_version_number 2019/3
_shelx_space_group_comment
;
The symmetry employed for this shelxl refinement is uniquely defined
by the following loop, which should always be used as a source of
symmetry information in preference to the above space-group names.
They are only intended as comments.
;

loop_
_space_group_symop_operation_xyz
'x, y, z'
'-x, y+1/2, -z+1/2'
'-x, -y, -z'
'x, -y-1/2, z-1/2'

loop_
_atom_site_label
_atom_site_type_symbol
_atom_site_fract_x
_atom_site_fract_y
_atom_site_fract_z
_atom_site_U_iso_or_equiv
_atom_site_adp_type
_atom_site_occupancy
_atom_site_site_symmetry_order
_atom_site_calc_flag
_atom_site_refinement_flags_posn
_atom_site_refinement_flags_adp
_atom_site_refinement_flags_occupancy
_atom_site_disorder_assembly
_atom_site_disorder_group
Au1 Au 0.29556(2) 0.19314(2) 0.59357(3) 0.01747(9) Uani 1 1 d . . . . .
Br Br 0.3526(3) 0.09931(10) 0.6189(7) 0.0386(5) Uani 0.7 1 d . . P A 2
S1 S 0.14975(11) 0.16888(7) 0.5981(2) 0.0226(3) Uani 1 1 d . . . . .
S2 S 0.43493(10) 0.22988(6) 0.5757(2) 0.0213(3) Uani 1 1 d . . . . .
S1S S 0.53856(13) 0.47233(8) 0.7721(3) 0.0356(4) Uani 1 1 d . . . . .
N2 N 0.4687(3) 0.3345(2) 0.5758(7) 0.0230(12) Uani 1 1 d . . . . .
H2 H 0.452418 0.368576 0.584067 0.028 Uiso 1 1 calc R U . . .
O1S O 0.4682(3) 0.4439(2) 0.6264(8) 0.0382(13) Uani 1 1 d . . . . .
N1 N 0.0166(4) 0.2412(2) 0.5901(7) 0.0247(12) Uani 1 1 d . . . . .
C18 C 0.4064(4) 0.2973(3) 0.5810(8) 0.0199(13) Uani 1 1 d . . . . .
C6 C 0.3136(4) 0.3124(2) 0.5902(8) 0.0189(13) Uani 1 1 d . . . . .
C19 C 0.5596(4) 0.3253(3) 0.5581(9) 0.0258(15) Uani 1 1 d . . . . .
C1 C 0.2517(4) 0.2695(3) 0.5903(8) 0.0193(13) Uani 1 1 d . . . . .
C4 C 0.1946(4) 0.3774(3) 0.5970(8) 0.0223(14) Uani 1 1 d . . . . .
C5 C 0.2838(4) 0.3659(3) 0.5924(8) 0.0211(14) Uani 1 1 d . . . . .
H5 H 0.325285 0.394857 0.590763 0.025 Uiso 1 1 calc R U . . .
C2 C 0.1628(4) 0.2808(3) 0.5953(8) 0.0175(13) Uani 1 1 d . . . . .
C3 C 0.1347(4) 0.3345(2) 0.5999(8) 0.0175(13) Uani 1 1 d . . . . .
H3 H 0.073599 0.342035 0.605029 0.021 Uiso 1 1 calc R U . . .
C11 C 0.0995(4) 0.2345(3) 0.5938(8) 0.0210(13) Uani 1 1 d . . . . .
C21 C 0.6759(5) 0.3405(4) 0.3905(11) 0.0389(19) Uani 1 1 d . . . . .
H21 H 0.695142 0.355399 0.286841 0.047 Uiso 1 1 calc R U . . .
C20 C 0.5870(5) 0.3471(3) 0.4086(10) 0.0326(17) Uani 1 1 d . . . . .
H20 H 0.545062 0.366656 0.317616 0.039 Uiso 1 1 calc R U . . .
C24 C 0.6203(5) 0.2967(3) 0.6924(11) 0.0337(17) Uani 1 1 d . . . . .
H24 H 0.600919 0.281607 0.795613 0.040 Uiso 1 1 calc R U . . .
C22 C 0.7359(5) 0.3124(3) 0.5235(12) 0.0381(19) Uani 1 1 d . . . . .
H22 H 0.796898 0.308172 0.511037 0.046 Uiso 1 1 calc R U . . .
C7 C 0.1604(4) 0.4375(3) 0.5903(9) 0.0237(14) Uani 1 1 d . . . . .
C13 C -0.0699(5) 0.1742(3) 0.7292(10) 0.0320(16) Uani 1 1 d . . . . .
H13 H -0.056337 0.193449 0.843073 0.038 Uiso 1 1 calc R U . . .
C17 C -0.0638(5) 0.1663(3) 0.4077(10) 0.0348(17) Uani 1 1 d . . . . .
H17 H -0.044803 0.180055 0.302248 0.042 Uiso 1 1 calc R U . . .
C8 C 0.1368(6) 0.4546(3) 0.3825(10) 0.0402(19) Uani 1 1 d . . . . .
H8A H 0.190474 0.450067 0.329129 0.060 Uiso 1 1 calc R U . . .
H8B H 0.117790 0.492713 0.372564 0.060 Uiso 1 1 calc R U . . .
H8C H 0.087478 0.431742 0.315200 0.060 Uiso 1 1 calc R U . . .
C9 C 0.2344(5) 0.4747(3) 0.6938(12) 0.0408(19) Uani 1 1 d . . . . .
H9A H 0.253220 0.462450 0.822379 0.061 Uiso 1 1 calc R U . . .
H9B H 0.211138 0.511890 0.691413 0.061 Uiso 1 1 calc R U . . .
H9C H 0.286537 0.473709 0.634614 0.061 Uiso 1 1 calc R U . . .
C12 C -0.0395(5) 0.1933(3) 0.5767(10) 0.0294(16) Uani 1 1 d . . . . .
C23 C 0.7096(5) 0.2903(4) 0.6747(13) 0.046(2) Uani 1 1 d . . . . .
H23 H 0.751827 0.270880 0.765550 0.055 Uiso 1 1 calc R U . . .
C10 C 0.0751(6) 0.4424(3) 0.6688(13) 0.046(2) Uani 1 1 d . . . . .
H10A H 0.025175 0.422792 0.588908 0.068 Uiso 1 1 calc R U . . .
H10B H 0.058802 0.480783 0.674556 0.068 Uiso 1 1 calc R U . . .
H10C H 0.086725 0.426798 0.793501 0.068 Uiso 1 1 calc R U . . .
C15 C -0.1431(5) 0.0994(3) 0.5481(12) 0.0398(19) Uani 1 1 d . . . . .
H15 H -0.177556 0.066911 0.539826 0.048 Uiso 1 1 calc R U . . .
C2S C 0.6415(5) 0.4697(3) 0.6933(11) 0.0373(18) Uani 1 1 d . . . . .
H2SA H 0.657592 0.431723 0.677038 0.056 Uiso 1 1 calc R U . . .
H2SB H 0.689867 0.487078 0.784398 0.056 Uiso 1 1 calc R U . . .
H2SC H 0.633792 0.488796 0.574762 0.056 Uiso 1 1 calc R U . . .
C16 C -0.1152(5) 0.1198(3) 0.3937(11) 0.042(2) Uani 1 1 d . . . . .
H16 H -0.131816 0.101569 0.278332 0.050 Uiso 1 1 calc R U . . .
C1S C 0.5705(6) 0.4266(4) 0.9595(11) 0.050(2) Uani 1 1 d . . . . .
H1SA H 0.516873 0.416644 1.006990 0.074 Uiso 1 1 calc R U . . .
H1SB H 0.615313 0.443966 1.058027 0.074 Uiso 1 1 calc R U . . .
H1SC H 0.596939 0.393885 0.917164 0.074 Uiso 1 1 calc R U . . .
C14 C -0.1196(5) 0.1274(3) 0.7138(11) 0.0374(18) Uani 1 1 d . . . . .
H14 H -0.138456 0.113748 0.819480 0.045 Uiso 1 1 calc R U . . .
Cl1 Cl 0.351(2) 0.1094(8) 0.629(4) 0.0386(5) Uani 0.3 1 d . . P A 1

loop_
_atom_site_aniso_label
_atom_site_aniso_U_11
_atom_site_aniso_U_22
_atom_site_aniso_U_33
_atom_site_aniso_U_23
_atom_site_aniso_U_13
_atom_site_aniso_U_12
Au1 0.01752(14) 0.01505(14) 0.01911(13) 0.00034(9) 0.00228(9) 0.00012(9)
Br 0.0394(6) 0.0201(14) 0.0541(9) -0.0018(11) 0.0049(6) 0.0065(11)
S1 0.0177(8) 0.0188(8) 0.0306(8) 0.0026(7) 0.0034(7) -0.0026(6)
S2 0.0165(8) 0.0187(8) 0.0287(8) 0.0009(6) 0.0051(6) 0.0004(6)
S1S 0.0284(10) 0.0238(9) 0.0544(12) -0.0069(8) 0.0084(9) -0.0041(8)
N2 0.015(3) 0.021(3) 0.031(3) 0.001(2) 0.000(2) 0.000(2)
O1S 0.028(3) 0.021(3) 0.061(4) 0.003(2) -0.001(2) -0.003(2)
N1 0.020(3) 0.029(3) 0.026(3) 0.001(2) 0.007(2) -0.004(2)
C18 0.021(3) 0.022(3) 0.017(3) 0.000(2) 0.003(3) 0.003(3)
C6 0.025(3) 0.014(3) 0.016(3) 0.000(2) 0.001(3) -0.003(3)
C19 0.017(3) 0.030(4) 0.028(3) 0.000(3) 0.001(3) -0.002(3)
C1 0.027(3) 0.020(3) 0.008(3) 0.001(2) -0.003(2) -0.002(3)
C4 0.026(4) 0.019(3) 0.020(3) -0.004(3) 0.002(3) 0.001(3)
C5 0.020(3) 0.018(3) 0.023(3) -0.003(3) 0.000(3) 0.001(3)
C2 0.016(3) 0.021(3) 0.015(3) 0.004(2) 0.002(2) 0.001(3)
C3 0.018(3) 0.017(3) 0.018(3) 0.005(2) 0.004(2) 0.003(2)
C11 0.024(4) 0.019(3) 0.019(3) 0.004(2) 0.002(3) 0.000(3)
C21 0.026(4) 0.052(5) 0.039(4) -0.002(4) 0.009(3) 0.001(4)
C20 0.022(4) 0.038(4) 0.034(4) 0.000(3) -0.003(3) -0.002(3)
C24 0.018(4) 0.042(5) 0.041(4) 0.011(3) 0.006(3) -0.007(3)
C22 0.021(4) 0.033(4) 0.061(5) -0.001(4) 0.010(4) -0.002(3)
C7 0.024(3) 0.016(3) 0.031(3) 0.002(3) 0.003(3) 0.003(3)
C13 0.022(4) 0.042(4) 0.033(4) 0.000(3) 0.009(3) -0.003(3)
C17 0.031(4) 0.041(5) 0.031(4) 0.003(3) 0.005(3) -0.008(3)
C8 0.046(5) 0.030(4) 0.039(4) 0.004(3) -0.002(4) 0.010(4)
C9 0.036(4) 0.027(4) 0.053(5) -0.008(4) -0.003(4) 0.008(3)
C12 0.022(4) 0.026(4) 0.039(4) 0.001(3) 0.002(3) -0.003(3)
C23 0.024(4) 0.046(5) 0.065(6) 0.014(4) 0.004(4) -0.004(4)
C10 0.050(5) 0.027(4) 0.068(6) 0.003(4) 0.030(5) 0.014(4)
C15 0.027(4) 0.034(4) 0.056(5) 0.002(4) 0.004(4) -0.013(3)
C2S 0.032(4) 0.029(4) 0.050(5) -0.001(4) 0.007(4) -0.011(3)
C16 0.041(5) 0.042(5) 0.040(4) -0.008(4) 0.003(4) -0.005(4)
C1S 0.054(5) 0.057(6) 0.039(5) 0.007(4) 0.015(4) -0.008(4)
C14 0.036(4) 0.035(4) 0.044(4) 0.004(4) 0.014(4) -0.004(4)
Cl1 0.0394(6) 0.0201(14) 0.0541(9) -0.0018(11) 0.0049(6) 0.0065(11)

loop_
_atom_type_symbol
_atom_type_description
_atom_type_scat_dispersion_real
_atom_type_scat_dispersion_imag
_atom_type_scat_source
C C 0.0033 0.0016 'International Tables Vol C Tables 4.2.6.8 and 6.1.1.4'
H H 0.0000 0.0000 'International Tables Vol C Tables 4.2.6.8 and 6.1.1.4'
Au Au -2.0133 8.8022 'International Tables Vol C Tables 4.2.6.8 and 6.1.1.4'
Br Br -0.2901 2.4595 'International Tables Vol C Tables 4.2.6.8 and 6.1.1.4'
Cl Cl 0.1484 0.1585 'International Tables Vol C Tables 4.2.6.8 and 6.1.1.4'
N N 0.0061 0.0033 'International Tables Vol C Tables 4.2.6.8 and 6.1.1.4'
O O 0.0106 0.0060 'International Tables Vol C Tables 4.2.6.8 and 6.1.1.4'
S S 0.1246 0.1234 'International Tables Vol C Tables 4.2.6.8 and 6.1.1.4'

loop_
_geom_angle_atom_site_label_1
_geom_angle_atom_site_label_2
_geom_angle_atom_site_label_3
_geom_angle
_geom_angle_site_symmetry_1
_geom_angle_site_symmetry_3
_geom_angle_publ_flag
C1 Au1 Cl1 173.9(8) . . ?
C1 Au1 S1 85.93(19) . . ?
Cl1 Au1 S1 95.3(8) . . ?
C1 Au1 S2 86.20(19) . . ?
Cl1 Au1 S2 92.7(8) . . ?
S1 Au1 S2 171.80(6) . . ?
C1 Au1 Br 176.39(19) . . ?
S1 Au1 Br 94.32(12) . . ?
S2 Au1 Br 93.68(12) . . ?
C11 S1 Au1 99.8(2) . . ?
C18 S2 Au1 98.1(2) . . ?
O1S S1S C1S 107.1(4) . . ?
O1S S1S C2S 106.2(3) . . ?
C1S S1S C2S 97.1(4) . . ?
C18 N2 C19 126.7(6) . . ?
C18 N2 H2 116.6 . . ?
C19 N2 H2 116.6 . . ?
C11 N1 C12 117.3(6) . . ?
N2 C18 C6 121.3(6) . . ?
N2 C18 S2 119.1(5) . . ?
C6 C18 S2 119.5(5) . . ?
C5 C6 C1 119.6(6) . . ?
C5 C6 C18 123.7(6) . . ?
C1 C6 C18 116.7(6) . . ?
C20 C19 C24 120.6(6) . . ?
C20 C19 N2 118.3(6) . . ?
C24 C19 N2 121.0(6) . . ?
C2 C1 C6 119.8(6) . . ?
C2 C1 Au1 120.8(5) . . ?
C6 C1 Au1 119.3(5) . . ?
C5 C4 C3 118.9(6) . . ?
C5 C4 C7 120.5(6) . . ?
C3 C4 C7 120.5(6) . . ?
C4 C5 C6 120.7(6) . . ?
C4 C5 H5 119.6 . . ?
C6 C5 H5 119.6 . . ?
C1 C2 C3 119.6(6) . . ?
C1 C2 C11 118.2(6) . . ?
C3 C2 C11 122.1(5) . . ?
C2 C3 C4 121.3(6) . . ?
C2 C3 H3 119.4 . . ?
C4 C3 H3 119.4 . . ?
N1 C11 C2 122.2(6) . . ?
N1 C11 S1 122.6(5) . . ?
C2 C11 S1 115.2(5) . . ?
C22 C21 C20 119.5(7) . . ?
C22 C21 H21 120.2 . . ?
C20 C21 H21 120.2 . . ?
C19 C20 C21 119.9(7) . . ?
C19 C20 H20 120.1 . . ?
C21 C20 H20 120.1 . . ?
C19 C24 C23 119.6(7) . . ?
C19 C24 H24 120.2 . . ?
C23 C24 H24 120.2 . . ?
C21 C22 C23 121.4(7) . . ?
C21 C22 H22 119.3 . . ?
C23 C22 H22 119.3 . . ?
C9 C7 C10 110.4(6) . . ?
C9 C7 C8 108.8(6) . . ?
C10 C7 C8 108.8(6) . . ?
C9 C7 C4 110.7(5) . . ?
C10 C7 C4 111.2(6) . . ?
C8 C7 C4 106.9(5) . . ?
C14 C13 C12 119.3(7) . . ?
C14 C13 H13 120.4 . . ?
C12 C13 H13 120.4 . . ?
C16 C17 C12 120.1(7) . . ?
C16 C17 H17 120.0 . . ?
C12 C17 H17 120.0 . . ?
C7 C8 H8A 109.5 . . ?
C7 C8 H8B 109.5 . . ?
H8A C8 H8B 109.5 . . ?
C7 C8 H8C 109.5 . . ?
H8A C8 H8C 109.5 . . ?
H8B C8 H8C 109.5 . . ?
C7 C9 H9A 109.5 . . ?
C7 C9 H9B 109.5 . . ?
H9A C9 H9B 109.5 . . ?
C7 C9 H9C 109.5 . . ?
H9A C9 H9C 109.5 . . ?
H9B C9 H9C 109.5 . . ?
C13 C12 C17 119.9(7) . . ?
C13 C12 N1 120.9(6) . . ?
C17 C12 N1 119.3(6) . . ?
C22 C23 C24 119.1(8) . . ?
C22 C23 H23 120.5 . . ?
C24 C23 H23 120.5 . . ?
C7 C10 H10A 109.5 . . ?
C7 C10 H10B 109.5 . . ?
H10A C10 H10B 109.5 . . ?
C7 C10 H10C 109.5 . . ?
H10A C10 H10C 109.5 . . ?
H10B C10 H10C 109.5 . . ?
C14 C15 C16 118.8(7) . . ?
C14 C15 H15 120.6 . . ?
C16 C15 H15 120.6 . . ?
S1S C2S H2SA 109.5 . . ?
S1S C2S H2SB 109.5 . . ?
H2SA C2S H2SB 109.5 . . ?
S1S C2S H2SC 109.5 . . ?
H2SA C2S H2SC 109.5 . . ?
H2SB C2S H2SC 109.5 . . ?
C17 C16 C15 120.2(7) . . ?
C17 C16 H16 119.9 . . ?
C15 C16 H16 119.9 . . ?
S1S C1S H1SA 109.5 . . ?
S1S C1S H1SB 109.5 . . ?
H1SA C1S H1SB 109.5 . . ?
S1S C1S H1SC 109.5 . . ?
H1SA C1S H1SC 109.5 . . ?
H1SB C1S H1SC 109.5 . . ?
C13 C14 C15 121.7(7) . . ?
C13 C14 H14 119.1 . . ?
C15 C14 H14 119.1 . . ?

loop_
_geom_bond_atom_site_label_1
_geom_bond_atom_site_label_2
_geom_bond_distance
_geom_bond_site_symmetry_2
_geom_bond_publ_flag
Au1 C1 1.992(6) . ?
Au1 Cl1 2.22(2) . ?
Au1 S1 2.2871(16) . ?
Au1 S2 2.3193(16) . ?
Au1 Br 2.459(3) . ?
S1 C11 1.781(7) . ?
S2 C18 1.719(6) . ?
S1S O1S 1.513(5) . ?
S1S C1S 1.771(9) . ?
S1S C2S 1.773(8) . ?
N2 C18 1.319(8) . ?
N2 C19 1.423(8) . ?
N2 H2 0.8800 . ?
N1 C11 1.256(8) . ?
N1 C12 1.444(9) . ?
C18 C6 1.465(9) . ?
C6 C5 1.393(9) . ?
C6 C1 1.410(9) . ?
C19 C20 1.371(10) . ?
C19 C24 1.390(10) . ?
C1 C2 1.380(9) . ?
C4 C5 1.383(9) . ?
C4 C3 1.394(9) . ?
C4 C7 1.566(9) . ?
C5 H5 0.9500 . ?
C2 C3 1.391(9) . ?
C2 C11 1.486(9) . ?
C3 H3 0.9500 . ?
C21 C22 1.374(11) . ?
C21 C20 1.386(10) . ?
C21 H21 0.9500 . ?
C20 H20 0.9500 . ?
C24 C23 1.390(11) . ?
C24 H24 0.9500 . ?
C22 C23 1.378(12) . ?
C22 H22 0.9500 . ?
C7 C9 1.518(10) . ?
C7 C10 1.526(10) . ?
C7 C8 1.560(10) . ?
C13 C14 1.365(11) . ?
C13 C12 1.389(10) . ?
C13 H13 0.9500 . ?
C17 C16 1.374(11) . ?
C17 C12 1.394(10) . ?
C17 H17 0.9500 . ?
C8 H8A 0.9800 . ?
C8 H8B 0.9800 . ?
C8 H8C 0.9800 . ?
C9 H9A 0.9800 . ?
C9 H9B 0.9800 . ?
C9 H9C 0.9800 . ?
C23 H23 0.9500 . ?
C10 H10A 0.9800 . ?
C10 H10B 0.9800 . ?
C10 H10C 0.9800 . ?
C15 C14 1.386(11) . ?
C15 C16 1.393(11) . ?
C15 H15 0.9500 . ?
C2S H2SA 0.9800 . ?
C2S H2SB 0.9800 . ?
C2S H2SC 0.9800 . ?
C16 H16 0.9500 . ?
C1S H1SA 0.9800 . ?
C1S H1SB 0.9800 . ?
C1S H1SC 0.9800 . ?
C14 H14 0.9500 . ?

loop_
_geom_hbond_atom_site_label_D
_geom_hbond_atom_site_label_H
_geom_hbond_atom_site_label_A
_geom_hbond_distance_DH
_geom_hbond_distance_HA
_geom_hbond_distance_DA
_geom_hbond_angle_DHA
_geom_hbond_site_symmetry_A
_geom_hbond_publ_flag
N2 H2 O1S 0.88 1.89 2.720(8) 157.1 . yes
C20 H20 Br^b 0.95 3.08 3.949(8) 153.3 4_565 yes
C13 H13 N1 0.95 2.51 3.417(10) 160.9 4_566 yes
C2S H2SB Br^b 0.98 2.96 3.476(9) 114.0 2_656 yes
C2S H2SC O1S 0.98 2.52 3.344(10) 141.7 3_666 yes
C1S H1SA Br^b 0.98 2.81 3.779(10) 172.3 4_566 yes
C1S H1SA Cl1^a 0.98 2.91 3.89(3) 176.5 4_566 yes

loop_
_geom_torsion_atom_site_label_1
_geom_torsion_atom_site_label_2
_geom_torsion_atom_site_label_3
_geom_torsion_atom_site_label_4
_geom_torsion
_geom_torsion_site_symmetry_1
_geom_torsion_site_symmetry_2
_geom_torsion_site_symmetry_3
_geom_torsion_site_symmetry_4
_geom_torsion_publ_flag
C19 N2 C18 C6 -176.8(6) . . . . ?
C19 N2 C18 S2 2.8(9) . . . . ?
Au1 S2 C18 N2 179.2(5) . . . . ?
Au1 S2 C18 C6 -1.2(5) . . . . ?
N2 C18 C6 C5 0.6(9) . . . . ?
S2 C18 C6 C5 -179.1(5) . . . . ?
N2 C18 C6 C1 178.4(5) . . . . ?
S2 C18 C6 C1 -1.2(7) . . . . ?
C18 N2 C19 C20 119.9(8) . . . . ?
C18 N2 C19 C24 -62.5(10) . . . . ?
C5 C6 C1 C2 -0.9(9) . . . . ?
C18 C6 C1 C2 -178.8(5) . . . . ?
C5 C6 C1 Au1 -178.5(4) . . . . ?
C18 C6 C1 Au1 3.6(7) . . . . ?
C3 C4 C5 C6 0.2(9) . . . . ?
C7 C4 C5 C6 -177.2(5) . . . . ?
C1 C6 C5 C4 0.8(9) . . . . ?
C18 C6 C5 C4 178.5(6) . . . . ?
C6 C1 C2 C3 0.1(8) . . . . ?
Au1 C1 C2 C3 177.6(4) . . . . ?
C6 C1 C2 C11 179.5(5) . . . . ?
Au1 C1 C2 C11 -3.0(7) . . . . ?
C1 C2 C3 C4 0.9(9) . . . . ?
C11 C2 C3 C4 -178.5(6) . . . . ?
C5 C4 C3 C2 -1.0(9) . . . . ?
C7 C4 C3 C2 176.4(5) . . . . ?
C12 N1 C11 C2 176.0(6) . . . . ?
C12 N1 C11 S1 -4.1(8) . . . . ?
C1 C2 C11 N1 -176.9(6) . . . . ?
C3 C2 C11 N1 2.5(9) . . . . ?
C1 C2 C11 S1 3.2(7) . . . . ?
C3 C2 C11 S1 -177.4(4) . . . . ?
Au1 S1 C11 N1 178.2(5) . . . . ?
Au1 S1 C11 C2 -1.9(5) . . . . ?
C24 C19 C20 C21 0.2(11) . . . . ?
N2 C19 C20 C21 177.7(7) . . . . ?
C22 C21 C20 C19 -0.4(12) . . . . ?
C20 C19 C24 C23 0.1(12) . . . . ?
N2 C19 C24 C23 -177.4(7) . . . . ?
C20 C21 C22 C23 0.3(13) . . . . ?
C5 C4 C7 C9 -35.3(8) . . . . ?
C3 C4 C7 C9 147.4(6) . . . . ?
C5 C4 C7 C10 -158.3(6) . . . . ?
C3 C4 C7 C10 24.3(8) . . . . ?
C5 C4 C7 C8 83.1(7) . . . . ?
C3 C4 C7 C8 -94.3(7) . . . . ?
C14 C13 C12 C17 3.3(11) . . . . ?
C14 C13 C12 N1 -177.1(7) . . . . ?
C16 C17 C12 C13 -2.2(11) . . . . ?
C16 C17 C12 N1 178.3(7) . . . . ?
C11 N1 C12 C13 105.4(8) . . . . ?
C11 N1 C12 C17 -75.1(9) . . . . ?
C21 C22 C23 C24 -0.1(13) . . . . ?
C19 C24 C23 C22 -0.1(13) . . . . ?
C12 C17 C16 C15 -0.2(12) . . . . ?
C14 C15 C16 C17 1.3(12) . . . . ?
C12 C13 C14 C15 -2.2(12) . . . . ?
C16 C15 C14 C13 -0.1(12) . . . . ?
